data_4022153
loop_
_publ_author_name
'Sergiy V. Rosokha'
'Jay K. Kochi'

_publ_section_title
;
 The Question of Aromaticity in Open-Shell Cations and Anions as
 Ion-Radical Offsprings of Polycyclic Aromatic and Antiaromatic Hydrocarbons
;
_journal_name_full 'Journal of Organic Chemistry'
_journal_page_first 9357
_journal_page_last 9365
_journal_paper_doi 10.1021/jo061695a
_journal_volume 71
_journal_year 2006
_chemical_formula_moiety 'C20 H40 K O8, C26 H36, 3(C4 H8 O)'
_chemical_formula_sum 'C58 H100 K O11'
_chemical_formula_weight 1012.48
_chemical_name_systematic
; 
 18-Crown-6-bis(tetrahydrofurano)potassium
 1,2,3,4,7,8,9,10-octahydro-1,1,4,4,7,7,10,10-octamethyltetracene
 tetrahydrofuran solvate
;
_space_group_IT_number 15
_symmetry_cell_setting monoclinic
_symmetry_space_group_name_Hall '-C 2yc'
_symmetry_space_group_name_H-M 'C 1 2/c 1'
_atom_sites_solution_hydrogens geom
_atom_sites_solution_primary direct
_atom_sites_solution_secondary difmap
_audit_creation_method SHELXL-97
_cell_angle_alpha 90.00
_cell_angle_beta 109.32(3)
_cell_angle_gamma 90.00
_cell_formula_units_Z 4
_cell_length_a 22.841(6)
_cell_length_b 12.651(3)
_cell_length_c 21.765(9)
_cell_measurement_reflns_used 63
_cell_measurement_temperature 173(2)
_cell_measurement_theta_max 17.88
_cell_measurement_theta_min 5.00
_cell_volume 5935(3)
_computing_cell_refinement 'SAINT V6.28 (BrukerAXS, 1997-2001)'
_computing_data_collection 'SMART V5.630 (BrukerAXS, 1997-2001)'
_computing_data_reduction 'SAINT & SADABS V2.06 (Sheldrick, 2000)'
_computing_molecular_graphics 'XP V5.06 (BrukerAXS, 1997-99)'
_computing_publication_material 'SHELXL-93, XCIF V5.05 (BrukerAXS, 1997-99)'
_computing_structure_refinement 'SHELXTL v. 6.12 (Sheldrick, 2001)'
_computing_structure_solution 'SHELXTL v. 6.12 (Sheldrick, 2001)'
_diffrn_ambient_temperature 173(2)
_diffrn_measured_fraction_theta_full 0.999
_diffrn_measured_fraction_theta_max 0.965
_diffrn_measurement_device 'Siemens SMART'
_diffrn_measurement_method
;
\w-scan, frame range 0.3 deg, hemisphere
;
_diffrn_radiation_monochromator graphite
_diffrn_radiation_source 'fine-focus sealed tube'
_diffrn_radiation_type MoK\a
_diffrn_radiation_wavelength 0.71073
_diffrn_reflns_av_R_equivalents 0.0764
_diffrn_reflns_av_sigmaI/netI 0.1213
_diffrn_reflns_limit_h_max 32
_diffrn_reflns_limit_h_min -32
_diffrn_reflns_limit_k_max 18
_diffrn_reflns_limit_k_min -17
_diffrn_reflns_limit_l_max 31
_diffrn_reflns_limit_l_min -31
_diffrn_reflns_number 44999
_diffrn_reflns_theta_full 30.00
_diffrn_reflns_theta_max 31.03
_diffrn_reflns_theta_min 1.87
_diffrn_standards_decay_% 0
_diffrn_standards_interval_count 0
_diffrn_standards_interval_time 0
_diffrn_standards_number 0
_exptl_absorpt_coefficient_mu 0.144
_exptl_absorpt_correction_T_max 0.970317
_exptl_absorpt_correction_T_min 0.746421
_exptl_absorpt_correction_type multi-scan
_exptl_absorpt_process_details '(SADABS; Bruker, 2003)'
_exptl_crystal_colour black
_exptl_crystal_density_diffrn 1.133
_exptl_crystal_density_method 'not measured'
_exptl_crystal_description prism
_exptl_crystal_F_000 2220
_exptl_crystal_size_max 0.4
_exptl_crystal_size_mid 0.4
_exptl_crystal_size_min 0.2
_refine_diff_density_max 0.479
_refine_diff_density_min -0.352
_refine_diff_density_rms 0.057
_refine_ls_extinction_method none
_refine_ls_goodness_of_fit_ref 0.859
_refine_ls_hydrogen_treatment constr
_refine_ls_matrix_type full
_refine_ls_number_parameters 352
_refine_ls_number_reflns 9148
_refine_ls_number_restraints 36
_refine_ls_restrained_S_all 0.877
_refine_ls_R_factor_all 0.1791
_refine_ls_R_factor_gt 0.0707
_refine_ls_shift/su_max 0.007
_refine_ls_shift/su_mean 0.000
_refine_ls_structure_factor_coef Fsqd
_refine_ls_weighting_details 'calc w=1/[\s^2^(Fo^2^)+(0.1055P)^2^+0.0000P] where P=(Fo^2^+2Fc^2^)/3'
_refine_ls_weighting_scheme calc
_refine_ls_wR_factor_gt 0.1821
_refine_ls_wR_factor_ref 0.2176
_reflns_number_gt 3394
_reflns_number_total 9148
_reflns_threshold_expression >2sigma(I)
_cod_data_source_file jo061695asi20060815_023208.cif
_cod_original_sg_symbol_H-M 'C 2/c'
_cod_database_code 4022153

loop_
_symmetry_equiv_pos_as_xyz
'x, y, z'
'-x, y, -z+1/2'
'x+1/2, y+1/2, z'
'-x+1/2, y+1/2, -z+1/2'
'-x, -y, -z'
'x, -y, z-1/2'
'-x+1/2, -y+1/2, -z'
'x+1/2, -y+1/2, z-1/2'

loop_
_atom_site_label
_atom_site_type_symbol
_atom_site_fract_x
_atom_site_fract_y
_atom_site_fract_z
_atom_site_U_iso_or_equiv
_atom_site_adp_type
_atom_site_occupancy
_atom_site_symmetry_multiplicity
_atom_site_calc_flag
_atom_site_refinement_flags
_atom_site_disorder_assembly
_atom_site_disorder_group
K1 K 0.0000 0.0000 0.0000 0.0406(2) Uani 1 2 d S . .
O21 O 0.12625(8) -0.03022(14) 0.02466(8) 0.0469(5) Uani 1 1 d . . .
O22 O 0.07214(8) -0.09865(14) 0.11821(8) 0.0461(5) Uani 1 1 d . B .
O23 O -0.04693(8) -0.02097(15) 0.10306(8) 0.0504(5) Uani 1 1 d . B .
C1 C 0.19191(11) 0.28992(19) 0.42118(11) 0.0346(5) Uani 1 1 d . . .
H1A H 0.1584 0.3382 0.4057 0.042 Uiso 1 1 calc R . .
C2 C 0.20677(10) 0.22489(19) 0.37546(10) 0.0345(6) Uani 1 1 d . A .
C3 C 0.25574(11) 0.15479(19) 0.39761(11) 0.0350(6) Uani 1 1 d . A .
C4 C 0.28937(10) 0.15013(19) 0.46484(11) 0.0344(5) Uani 1 1 d . . .
H4A H 0.3230 0.1019 0.4795 0.041 Uiso 1 1 calc R . .
C5 C 0.27533(10) 0.21363(17) 0.51127(10) 0.0302(5) Uani 1 1 d . . .
C6 C 0.27495(12) 0.0795(2) 0.35212(12) 0.0460(7) Uani 1 1 d . . .
C7 C 0.2259(3) 0.0819(5) 0.28434(19) 0.085(2) Uani 0.793(7) 1 d P A 1
H7A H 0.2462 0.0582 0.2530 0.103 Uiso 0.793(7) 1 calc PR A 1
H7B H 0.1943 0.0280 0.2838 0.103 Uiso 0.793(7) 1 calc PR A 1
C8 C 0.1955(3) 0.1723(4) 0.2610(2) 0.0740(18) Uani 0.793(7) 1 d P A 1
H8A H 0.1617 0.1547 0.2202 0.089 Uiso 0.793(7) 1 calc PR A 1
H8B H 0.2247 0.2192 0.2490 0.089 Uiso 0.793(7) 1 calc PR A 1
C7A C 0.2546(3) 0.1341(4) 0.2796(2) 0.040(4) Uani 0.207(7) 1 d PR A 2
H7AA H 0.2673 0.0912 0.2481 0.047 Uiso 0.207(7) 1 d PR A 2
H7AB H 0.2700 0.2074 0.2805 0.047 Uiso 0.207(7) 1 d PR A 2
C8A C 0.1744(7) 0.1284(13) 0.2681(7) 0.036(4) Uani 0.207(7) 1 d P A 2
H8AA H 0.1491 0.1286 0.2214 0.044 Uiso 0.207(7) 1 calc PR A 2
H8AB H 0.1637 0.0659 0.2896 0.044 Uiso 0.207(7) 1 calc PR A 2
C9 C 0.16693(12) 0.2366(2) 0.30350(11) 0.0445(7) Uani 1 1 d . . .
C10 C 0.09964(13) 0.2089(3) 0.29340(14) 0.0688(9) Uani 1 1 d . A .
H10A H 0.0752 0.2162 0.2472 0.103 Uiso 1 1 calc R . .
H10B H 0.0833 0.2569 0.3192 0.103 Uiso 1 1 calc R . .
H10C H 0.0971 0.1359 0.3073 0.103 Uiso 1 1 calc R . .
C11 C 0.16912(16) 0.3503(3) 0.28055(14) 0.0728(10) Uani 1 1 d . A .
H11A H 0.1429 0.3566 0.2349 0.109 Uiso 1 1 calc R . .
H11B H 0.2120 0.3688 0.2848 0.109 Uiso 1 1 calc R . .
H11C H 0.1540 0.3983 0.3073 0.109 Uiso 1 1 calc R . .
C12 C 0.34098(16) 0.1025(3) 0.3533(2) 0.0847(12) Uani 1 1 d . A .
H12A H 0.3520 0.0537 0.3239 0.127 Uiso 1 1 calc R . .
H12B H 0.3699 0.0933 0.3976 0.127 Uiso 1 1 calc R . .
H12C H 0.3434 0.1754 0.3390 0.127 Uiso 1 1 calc R . .
C13 C 0.27372(18) -0.0346(2) 0.37289(18) 0.0759(10) Uani 1 1 d . A .
H13A H 0.2316 -0.0532 0.3715 0.114 Uiso 1 1 calc R . .
H13B H 0.3025 -0.0437 0.4174 0.114 Uiso 1 1 calc R . .
H13C H 0.2863 -0.0808 0.3433 0.114 Uiso 1 1 calc R . .
C21 C 0.15430(13) -0.1049(2) 0.07485(14) 0.0570(8) Uani 1 1 d . . .
H21A H 0.2000 -0.1023 0.0865 0.068 Uiso 1 1 calc R B .
H21B H 0.1402 -0.1773 0.0596 0.068 Uiso 1 1 calc R . .
C22 C 0.13611(12) -0.0783(2) 0.13239(13) 0.0520(7) Uani 1 1 d . B .
H22A H 0.1605 -0.1213 0.1702 0.062 Uiso 1 1 calc R . .
H22B H 0.1448 -0.0028 0.1436 0.062 Uiso 1 1 calc R . .
C23 C 0.05143(13) -0.0766(3) 0.17143(13) 0.0613(8) Uani 1 1 d . . .
H23A H 0.0605 -0.0020 0.1851 0.074 Uiso 1 1 calc R B .
H23B H 0.0733 -0.1226 0.2088 0.074 Uiso 1 1 calc R . .
C24 C -0.01675(14) -0.0962(3) 0.15106(14) 0.0630(8) Uani 1 1 d . B .
H24A H -0.0263 -0.1686 0.1332 0.076 Uiso 1 1 calc R . .
H24B H -0.0313 -0.0895 0.1890 0.076 Uiso 1 1 calc R . .
C25 C -0.11286(13) -0.0313(3) 0.08216(14) 0.0571(8) Uani 1 1 d . . .
H25A H -0.1277 -0.0235 0.1198 0.069 Uiso 1 1 calc R B .
H25B H -0.1252 -0.1021 0.0628 0.069 Uiso 1 1 calc R . .
C26 C -0.14112(13) 0.0518(3) 0.03306(14) 0.0592(8) Uani 1 1 d . . .
H26A H -0.1867 0.0523 0.0228 0.071 Uiso 1 1 calc R . .
H26B H -0.1248 0.1221 0.0505 0.071 Uiso 1 1 calc R . .
O31 O 0.04075(19) 0.1914(3) 0.0645(2) 0.1457(14) Uani 1 1 d U B .
C31 C 0.0798(3) 0.2525(6) 0.0530(5) 0.073(2) Uani 0.50 1 d PU B 1
H31A H 0.1007 0.2177 0.0251 0.087 Uiso 0.50 1 calc PR B 1
H31B H 0.1116 0.2764 0.0939 0.087 Uiso 0.50 1 calc PR B 1
C32 C 0.0386(6) 0.3460(10) 0.0170(7) 0.133(5) Uani 0.50 1 d PU B 1
H32A H 0.0613 0.4139 0.0270 0.160 Uiso 0.50 1 calc PR B 1
H32B H 0.0236 0.3349 -0.0308 0.160 Uiso 0.50 1 calc PR B 1
C31A C 0.0441(5) 0.2265(8) 0.0127(4) 0.085(2) Uani 0.50 1 d PU B 2
H31C H 0.0345 0.1693 -0.0202 0.102 Uiso 0.50 1 calc PR B 2
H31D H 0.0869 0.2510 0.0195 0.102 Uiso 0.50 1 calc PR B 2
C32A C 0.0048(5) 0.3062(9) -0.0094(5) 0.103(3) Uani 0.50 1 d PU B 2
H32C H -0.0315 0.2824 -0.0462 0.124 Uiso 0.50 1 calc PR B 2
H32D H 0.0254 0.3644 -0.0248 0.124 Uiso 0.50 1 calc PR B 2
C33 C -0.0151(2) 0.3426(5) 0.0447(3) 0.135(2) Uani 1 1 d . . .
H33A H -0.0541 0.3243 0.0127 0.161 Uiso 1 1 d R B .
H33B H -0.0191 0.4084 0.0650 0.161 Uiso 1 1 d R . .
C34 C 0.0093(3) 0.2578(5) 0.0922(3) 0.152(2) Uani 1 1 d . B .
H34A H 0.0376 0.2869 0.1336 0.182 Uiso 1 1 calc R . .
H34B H -0.0249 0.2199 0.1011 0.182 Uiso 1 1 calc R . .
O41 O 1.0000 0.6796(4) 0.2500 0.1350(17) Uani 1 2 d S . .
C41 C 0.9841(3) 0.6154(5) 0.2939(3) 0.138(2) Uani 1 1 d . . .
H41A H 0.9397 0.6246 0.2885 0.166 Uiso 1 1 calc R . .
H41B H 1.0089 0.6353 0.3390 0.166 Uiso 1 1 calc R . .
C42 C 0.9960(4) 0.5088(5) 0.2822(3) 0.164(3) Uani 1 1 d . . .
H42A H 0.9607 0.4631 0.2820 0.197 Uiso 1 1 calc R . .
H42B H 1.0340 0.4829 0.3161 0.197 Uiso 1 1 calc R . .
O51 O 0.8615(2) 0.6984(4) 0.1132(3) 0.1786(17) Uani 1 1 d . . .
C51 C 0.8228(3) 0.6935(6) 0.1537(3) 0.155(2) Uani 1 1 d . . .
H51A H 0.8415 0.6458 0.1911 0.186 Uiso 1 1 calc R . .
H51B H 0.8186 0.7646 0.1706 0.186 Uiso 1 1 calc R . .
C52 C 0.7644(3) 0.6550(5) 0.1152(3) 0.155(2) Uani 1 1 d . . .
H52A H 0.7343 0.7136 0.1000 0.186 Uiso 1 1 calc R . .
H52B H 0.7480 0.6040 0.1400 0.186 Uiso 1 1 calc R . .
C53 C 0.7763(3) 0.6028(6) 0.0599(3) 0.169(3) Uani 1 1 d . . .
H53A H 0.7732 0.5251 0.0631 0.203 Uiso 1 1 calc R . .
H53B H 0.7460 0.6267 0.0182 0.203 Uiso 1 1 calc R . .
C54 C 0.8351(3) 0.6314(6) 0.0640(3) 0.159(2) Uani 1 1 d U . .
H54A H 0.8611 0.5671 0.0697 0.191 Uiso 1 1 calc R . .
H54B H 0.8339 0.6652 0.0225 0.191 Uiso 1 1 calc R . .

loop_
_atom_site_aniso_label
_atom_site_aniso_U_11
_atom_site_aniso_U_22
_atom_site_aniso_U_33
_atom_site_aniso_U_23
_atom_site_aniso_U_13
_atom_site_aniso_U_12
K1 0.0358(4) 0.0466(5) 0.0405(4) 0.0004(4) 0.0141(3) 0.0070(4)
O21 0.0406(10) 0.0567(11) 0.0449(10) -0.0011(9) 0.0161(8) 0.0161(8)
O22 0.0409(10) 0.0586(12) 0.0368(10) -0.0013(8) 0.0100(8) 0.0037(9)
O23 0.0436(11) 0.0676(13) 0.0429(10) 0.0034(9) 0.0182(8) 0.0051(9)
C1 0.0326(13) 0.0424(14) 0.0302(12) 0.0006(10) 0.0122(10) -0.0028(11)
C2 0.0334(13) 0.0476(15) 0.0249(11) -0.0021(10) 0.0130(10) -0.0083(11)
C3 0.0362(13) 0.0444(14) 0.0297(12) -0.0066(11) 0.0179(11) -0.0089(11)
C4 0.0317(13) 0.0417(14) 0.0329(13) -0.0019(10) 0.0148(10) -0.0015(10)
C5 0.0287(12) 0.0372(13) 0.0276(12) -0.0037(10) 0.0134(10) -0.0083(9)
C6 0.0495(16) 0.0599(18) 0.0337(14) -0.0124(12) 0.0207(12) -0.0035(13)
C7 0.100(5) 0.117(5) 0.031(2) -0.023(3) 0.011(2) 0.035(3)
C8 0.089(5) 0.103(5) 0.027(2) -0.009(3) 0.015(2) 0.018(3)
C7A 0.042(8) 0.050(9) 0.039(7) -0.021(6) 0.029(6) -0.020(6)
C8A 0.048(9) 0.052(10) 0.012(6) -0.006(6) 0.015(6) -0.025(7)
C9 0.0457(16) 0.0608(18) 0.0257(12) -0.0042(12) 0.0099(11) -0.0067(13)
C10 0.0548(19) 0.100(3) 0.0402(16) 0.0113(16) -0.0005(14) -0.0215(17)
C11 0.082(2) 0.090(2) 0.0376(16) 0.0165(16) 0.0076(16) -0.0214(19)
C12 0.085(3) 0.085(2) 0.118(3) -0.044(2) 0.079(2) -0.022(2)
C13 0.107(3) 0.0524(19) 0.093(3) -0.0257(18) 0.065(2) -0.0061(18)
C21 0.0443(16) 0.070(2) 0.0563(18) 0.0071(15) 0.0156(14) 0.0187(15)
C22 0.0403(16) 0.0633(19) 0.0442(16) 0.0038(14) 0.0032(13) 0.0090(13)
C23 0.0553(19) 0.090(2) 0.0359(15) 0.0054(15) 0.0117(13) 0.0035(17)
C24 0.0561(19) 0.094(2) 0.0414(16) 0.0183(16) 0.0191(14) 0.0070(17)
C25 0.0453(16) 0.084(2) 0.0500(17) -0.0003(15) 0.0261(14) 0.0072(15)
C26 0.0471(17) 0.083(2) 0.0522(17) -0.0065(16) 0.0228(14) 0.0190(15)
O31 0.177(4) 0.096(2) 0.214(4) -0.015(3) 0.132(3) 0.002(2)
C31 0.045(4) 0.057(4) 0.118(6) -0.016(4) 0.028(4) -0.015(3)
C32 0.141(8) 0.141(8) 0.137(8) 0.023(6) 0.073(6) -0.047(6)
C31A 0.109(6) 0.099(6) 0.046(4) 0.003(4) 0.025(4) 0.047(5)
C32A 0.113(7) 0.114(6) 0.080(6) 0.020(5) 0.027(5) 0.016(6)
C33 0.135(5) 0.163(5) 0.103(4) 0.018(4) 0.035(3) 0.073(4)
C34 0.204(6) 0.171(5) 0.112(4) 0.001(4) 0.095(4) 0.052(5)
O41 0.165(5) 0.125(4) 0.137(4) 0.000 0.080(4) 0.000
C41 0.129(4) 0.180(6) 0.134(5) -0.025(4) 0.083(4) -0.037(4)
C42 0.228(7) 0.118(4) 0.139(5) 0.005(3) 0.049(5) -0.063(5)
O51 0.132(3) 0.189(4) 0.200(5) -0.014(4) 0.034(3) -0.062(3)
C51 0.150(6) 0.220(7) 0.089(4) -0.029(4) 0.032(4) 0.032(5)
C52 0.141(5) 0.198(6) 0.161(6) -0.051(5) 0.098(5) -0.053(4)
C53 0.136(5) 0.227(7) 0.160(6) -0.088(5) 0.069(4) -0.072(5)
C54 0.144(5) 0.208(6) 0.157(5) -0.067(4) 0.094(4) -0.059(4)

loop_
_atom_type_symbol
_atom_type_description
_atom_type_scat_dispersion_real
_atom_type_scat_dispersion_imag
_atom_type_scat_source
C C 0.0033 0.0016 'International Tables Vol C Tables 4.2.6.8 and 6.1.1.4'
H H 0.0000 0.0000 'International Tables Vol C Tables 4.2.6.8 and 6.1.1.4'
O O 0.0106 0.0060 'International Tables Vol C Tables 4.2.6.8 and 6.1.1.4'
K K 0.2009 0.2494 'International Tables Vol C Tables 4.2.6.8 and 6.1.1.4'

loop_
_geom_angle_atom_site_label_1
_geom_angle_atom_site_label_2
_geom_angle_atom_site_label_3
_geom_angle
_geom_angle_site_symmetry_1
_geom_angle_site_symmetry_3
O21 K1 O21 180.00(7) . 5
O21 K1 O31 97.44(9) . 5
O21 K1 O31 82.56(9) 5 5
O21 K1 O31 82.56(9) . .
O21 K1 O31 97.44(9) 5 .
O31 K1 O31 180.00(19) 5 .
O21 K1 O23 61.32(6) . 5
O21 K1 O23 118.68(6) 5 5
O31 K1 O23 80.31(9) 5 5
O31 K1 O23 99.69(9) . 5
O21 K1 O23 118.68(6) . .
O21 K1 O23 61.32(6) 5 .
O31 K1 O23 99.69(9) 5 .
O31 K1 O23 80.31(9) . .
O23 K1 O23 180.00(5) 5 .
O21 K1 O22 119.25(5) . 5
O21 K1 O22 60.75(5) 5 5
O31 K1 O22 85.90(10) 5 5
O31 K1 O22 94.10(10) . 5
O23 K1 O22 59.64(5) 5 5
O23 K1 O22 120.36(5) . 5
O21 K1 O22 60.75(5) . .
O21 K1 O22 119.25(5) 5 .
O31 K1 O22 94.10(10) 5 .
O31 K1 O22 85.90(10) . .
O23 K1 O22 120.36(5) 5 .
O23 K1 O22 59.64(5) . .
O22 K1 O22 180.00(11) 5 .
C21 O21 C26 111.6(2) . 5
C21 O21 K1 114.42(15) . .
C26 O21 K1 112.88(15) 5 .
C22 O22 C23 112.7(2) . .
C22 O22 K1 111.42(14) . .
C23 O22 K1 113.77(15) . .
C24 O23 C25 112.3(2) . .
C24 O23 K1 115.69(15) . .
C25 O23 K1 113.34(15) . .
C5 C1 C2 123.0(2) 7_556 .
C5 C1 H1A 118.5 7_556 .
C2 C1 H1A 118.5 . .
C3 C2 C1 118.8(2) . .
C3 C2 C9 123.7(2) . .
C1 C2 C9 117.5(2) . .
C2 C3 C4 119.2(2) . .
C2 C3 C6 122.8(2) . .
C4 C3 C6 117.9(2) . .
C5 C4 C3 123.0(2) . .
C5 C4 H4A 118.5 . .
C3 C4 H4A 118.5 . .
C4 C5 C1 124.1(2) . 7_556
C4 C5 C5 118.1(2) . 7_556
C1 C5 C5 117.8(2) 7_556 7_556
C13 C6 C12 107.0(3) . .
C13 C6 C7 103.1(3) . .
C12 C6 C7 114.6(3) . .
C13 C6 C3 111.1(2) . .
C12 C6 C3 111.2(2) . .
C7 C6 C3 109.6(3) . .
C13 C6 C7A 131.2(3) . .
C12 C6 C7A 84.3(3) . .
C3 C6 C7A 108.0(3) . .
C8 C7 C6 120.2(4) . .
C8 C7 H7A 107.3 . .
C6 C7 H7A 107.3 . .
C8 C7 H7B 107.3 . .
C6 C7 H7B 107.3 . .
H7A C7 H7B 106.9 . .
C7 C8 C9 119.5(4) . .
C7 C8 H8A 107.4 . .
C9 C8 H8A 107.4 . .
C7 C8 H8B 107.4 . .
C9 C8 H8B 107.4 . .
H8A C8 H8B 107.0 . .
C6 C7A C8A 94.0(5) . .
C6 C7A H7AA 112.4 . .
C8A C7A H7AA 114.1 . .
C6 C7A H7AB 112.7 . .
C8A C7A H7AB 112.7 . .
H7AA C7A H7AB 110.1 . .
C9 C8A C7A 99.7(8) . .
C9 C8A H8AA 111.8 . .
C7A C8A H8AA 111.8 . .
C9 C8A H8AB 111.8 . .
C7A C8A H8AB 111.8 . .
H8AA C8A H8AB 109.6 . .
C10 C9 C11 108.1(3) . .
C10 C9 C8 113.7(3) . .
C11 C9 C8 103.6(3) . .
C10 C9 C2 110.8(2) . .
C11 C9 C2 110.6(2) . .
C8 C9 C2 109.8(3) . .
C10 C9 C8A 89.9(6) . .
C11 C9 C8A 128.6(5) . .
C2 C9 C8A 106.6(6) . .
C9 C10 H10A 109.5 . .
C9 C10 H10B 109.5 . .
H10A C10 H10B 109.5 . .
C9 C10 H10C 109.5 . .
H10A C10 H10C 109.5 . .
H10B C10 H10C 109.5 . .
C9 C11 H11A 109.5 . .
C9 C11 H11B 109.5 . .
H11A C11 H11B 109.5 . .
C9 C11 H11C 109.5 . .
H11A C11 H11C 109.5 . .
H11B C11 H11C 109.5 . .
C6 C12 H12A 109.5 . .
C6 C12 H12B 109.5 . .
H12A C12 H12B 109.5 . .
C6 C12 H12C 109.5 . .
H12A C12 H12C 109.5 . .
H12B C12 H12C 109.5 . .
C6 C13 H13A 109.5 . .
C6 C13 H13B 109.5 . .
H13A C13 H13B 109.5 . .
C6 C13 H13C 109.5 . .
H13A C13 H13C 109.5 . .
H13B C13 H13C 109.5 . .
O21 C21 C22 108.4(2) . .
O21 C21 H21A 110.0 . .
C22 C21 H21A 110.0 . .
O21 C21 H21B 110.0 . .
C22 C21 H21B 110.0 . .
H21A C21 H21B 108.4 . .
O22 C22 C21 109.4(2) . .
O22 C22 H22A 109.8 . .
C21 C22 H22A 109.8 . .
O22 C22 H22B 109.8 . .
C21 C22 H22B 109.8 . .
H22A C22 H22B 108.2 . .
O22 C23 C24 108.8(2) . .
O22 C23 H23A 109.9 . .
C24 C23 H23A 109.9 . .
O22 C23 H23B 109.9 . .
C24 C23 H23B 109.9 . .
H23A C23 H23B 108.3 . .
O23 C24 C23 108.3(2) . .
O23 C24 H24A 110.0 . .
C23 C24 H24A 110.0 . .
O23 C24 H24B 110.0 . .
C23 C24 H24B 110.0 . .
H24A C24 H24B 108.4 . .
O23 C25 C26 109.0(2) . .
O23 C25 H25A 109.9 . .
C26 C25 H25A 109.9 . .
O23 C25 H25B 109.9 . .
C26 C25 H25B 109.9 . .
H25A C25 H25B 108.3 . .
O21 C26 C25 108.9(2) 5 .
O21 C26 H26A 109.9 5 .
C25 C26 H26A 109.9 . .
O21 C26 H26B 109.9 5 .
C25 C26 H26B 109.9 . .
H26A C26 H26B 108.3 . .
C31A O31 C34 112.3(5) . .
C31 O31 C34 102.6(5) . .
C31A O31 K1 87.9(6) . .
C31 O31 K1 124.6(5) . .
C34 O31 K1 128.1(4) . .
O31 C31 C32 102.4(6) . .
O31 C31 H31A 111.3 . .
C32 C31 H31A 111.3 . .
O31 C31 H31B 111.3 . .
C32 C31 H31B 111.3 . .
H31A C31 H31B 109.2 . .
C33 C32 C31 102.1(7) . .
C33 C32 H32A 111.4 . .
C31 C32 H32A 111.4 . .
C33 C32 H32B 111.4 . .
C31 C32 H32B 111.4 . .
H32A C32 H32B 109.2 . .
O31 C31A C32A 111.3(8) . .
O31 C31A H31C 109.4 . .
C32A C31A H31C 109.4 . .
O31 C31A H31D 109.4 . .
C32A C31A H31D 109.4 . .
H31C C31A H31D 108.0 . .
C31A C32A C33 107.3(7) . .
C31A C32A H32C 110.2 . .
C33 C32A H32C 110.3 . .
C31A C32A H32D 110.3 . .
C33 C32A H32D 110.3 . .
H32C C32A H32D 108.5 . .
C34 C33 C32A 100.9(5) . .
C34 C33 C32 97.5(6) . .
C34 C33 H33A 112.4 . .
C32 C33 H33A 112.9 . .
C34 C33 H33B 112.5 . .
C32 C33 H33B 111.5 . .
H33A C33 H33B 109.6 . .
O31 C34 C33 105.8(4) . .
O31 C34 H34A 110.6 . .
C33 C34 H34A 110.6 . .
O31 C34 H34B 110.6 . .
C33 C34 H34B 110.6 . .
H34A C34 H34B 108.7 . .
C41 O41 C41 108.5(6) 2_755 .
O41 C41 C42 109.0(5) . .
O41 C41 H41A 109.9 . .
C42 C41 H41A 109.9 . .
O41 C41 H41B 109.9 . .
C42 C41 H41B 109.9 . .
H41A C41 H41B 108.3 . .
C41 C42 C42 105.2(3) . 2_755
C41 C42 H42A 110.7 . .
C42 C42 H42A 110.7 2_755 .
C41 C42 H42B 110.7 . .
C42 C42 H42B 110.7 2_755 .
H42A C42 H42B 108.8 . .
C54 O51 C51 104.9(5) . .
C52 C51 O51 107.7(5) . .
C52 C51 H51A 110.2 . .
O51 C51 H51A 110.2 . .
C52 C51 H51B 110.2 . .
O51 C51 H51B 110.2 . .
H51A C51 H51B 108.5 . .
C51 C52 C53 104.1(5) . .
C51 C52 H52A 110.9 . .
C53 C52 H52A 110.9 . .
C51 C52 H52B 110.9 . .
C53 C52 H52B 110.9 . .
H52A C52 H52B 109.0 . .
C54 C53 C52 105.9(5) . .
C54 C53 H53A 110.6 . .
C52 C53 H53A 110.6 . .
C54 C53 H53B 110.6 . .
C52 C53 H53B 110.6 . .
H53A C53 H53B 108.7 . .
O51 C54 C53 113.0(5) . .
O51 C54 H54A 109.0 . .
C53 C54 H54A 109.0 . .
O51 C54 H54B 109.0 . .
C53 C54 H54B 109.0 . .
H54A C54 H54B 107.8 . .

loop_
_geom_bond_atom_site_label_1
_geom_bond_atom_site_label_2
_geom_bond_distance
_geom_bond_site_symmetry_2
K1 O21 2.7796(18) .
K1 O21 2.7796(18) 5
K1 O31 2.799(4) 5
K1 O31 2.799(4) .
K1 O23 2.8004(19) 5
K1 O23 2.8004(19) .
K1 O22 2.8437(19) 5
K1 O22 2.8437(19) .
O21 C21 1.426(3) .
O21 C26 1.432(3) 5
O22 C22 1.414(3) .
O22 C23 1.416(3) .
O23 C24 1.413(3) .
O23 C25 1.428(3) .
C1 C5 1.413(3) 7_556
C1 C2 1.416(3) .
C1 H1A 0.9500 .
C2 C3 1.383(3) .
C2 C9 1.536(3) .
C3 C4 1.411(3) .
C3 C6 1.538(3) .
C4 C5 1.408(3) .
C4 H4A 0.9500 .
C5 C1 1.413(3) 7_556
C5 C5 1.432(4) 7_556
C6 C13 1.517(4) .
C6 C12 1.528(4) .
C6 C7 1.529(5) .
C6 C7A 1.643(5) .
C7 C8 1.348(7) .
C7 H7A 0.9900 .
C7 H7B 0.9900 .
C8 C9 1.531(5) .
C8 H8A 0.9900 .
C8 H8B 0.9900 .
C7A H7AA 0.9899 .
C7A H7AB 0.9899 .
C8A C9 1.607(17) .
C8A H8AA 0.9900 .
C8A H8AB 0.9900 .
C9 C10 1.520(4) .
C9 C11 1.529(4) .
C10 H10A 0.9800 .
C10 H10B 0.9800 .
C10 H10C 0.9800 .
C11 H11A 0.9800 .
C11 H11B 0.9800 .
C11 H11C 0.9800 .
C12 H12A 0.9800 .
C12 H12B 0.9800 .
C12 H12C 0.9800 .
C13 H13A 0.9800 .
C13 H13B 0.9800 .
C13 H13C 0.9800 .
C21 C22 1.483(4) .
C21 H21A 0.9900 .
C21 H21B 0.9900 .
C22 H22A 0.9900 .
C22 H22B 0.9900 .
C23 C24 1.492(4) .
C23 H23A 0.9900 .
C23 H23B 0.9900 .
C24 H24A 0.9900 .
C24 H24B 0.9900 .
C25 C26 1.486(4) .
C25 H25A 0.9900 .
C25 H25B 0.9900 .
C26 O21 1.432(3) 5
C26 H26A 0.9900 .
C26 H26B 0.9900 .
O31 C31A 1.238(8) .
O31 C31 1.268(7) .
O31 C34 1.367(5) .
C31 C32 1.553(15) .
C31 H31A 0.9900 .
C31 H31B 0.9900 .
C32 C33 1.537(12) .
C32 H32A 0.9900 .
C32 H32B 0.9900 .
C31A C32A 1.331(11) .
C31A H31C 0.9900 .
C31A H31D 0.9900 .
C32A C33 1.469(10) .
C32A H32C 0.9900 .
C32A H32D 0.9900 .
C33 C34 1.465(7) .
C33 H33A 0.9599 .
C33 H33B 0.9601 .
C34 H34A 0.9900 .
C34 H34B 0.9900 .
O41 C41 1.390(6) 2_755
O41 C41 1.390(6) .
C41 C42 1.415(7) .
C41 H41A 0.9900 .
C41 H41B 0.9900 .
C42 C42 1.475(11) 2_755
C42 H42A 0.9900 .
C42 H42B 0.9900 .
O51 C54 1.342(6) .
O51 C51 1.440(6) .
C51 C52 1.408(7) .
C51 H51A 0.9900 .
C51 H51B 0.9900 .
C52 C53 1.475(7) .
C52 H52A 0.9900 .
C52 H52B 0.9900 .
C53 C54 1.366(7) .
C53 H53A 0.9900 .
C53 H53B 0.9900 .
C54 H54A 0.9900 .
C54 H54B 0.9900 .
